data_4025075
loop_
_publ_author_name
'Julie Moreau'
'Claudie Hubert'
'Jessika Batany'
'Loic Toupet'
'Thierry Roisnel'
'Jean-Pierre Hurvois'
'Jean-Luc Renaud'

_publ_contact_author 'Roisnel, Thierry'
_publ_contact_author_email thierry.roisnel@univ-rennes1.fr
_publ_section_title
;
Metal-Free Br\/onsted Acid Catalyzed Formal [3 + 3] Annulation.
Straightforward Synthesis of Dihydro-2H-Chromenones, Pyranones, and
Tetrahydroquinolinones
;
_journal_name_full 'Journal of Organic Chemistry'
_journal_page_first 8963
_journal_page_last 8973
_journal_paper_doi 10.1021/jo901238y
_journal_volume 74
_journal_year 2009
_chemical_absolute_configuration unk
_chemical_compound_source 'synthesis as described'
_chemical_formula_moiety 'C16 H20 O2'
_chemical_formula_sum 'C16 H20 O2'
_chemical_formula_weight 244.32
_chemical_name_systematic
;
 ?
;
_space_group_IT_number 19
_symmetry_cell_setting orthorhombic
_symmetry_Int_Tables_number 19
_symmetry_space_group_name_Hall 'P 2ac 2ab'
_symmetry_space_group_name_H-M 'P 21 21 21'
_atom_sites_solution_hydrogens geom
_atom_sites_solution_primary direct
_atom_sites_solution_secondary difmap
_audit_conform_dict_location ftp://ftp.iucr.org/pub/cif_core.dic
_audit_conform_dict_name cif_core.dic
_audit_conform_dict_version 2.4
_audit_creation_date 2008-12-02T18:03:47-00:00
_audit_creation_method 'WinGX routine CIF_UPDATE'
_cell_angle_alpha 90
_cell_angle_beta 90
_cell_angle_gamma 90
_cell_formula_units_Z 4
_cell_length_a 6.0871(3)
_cell_length_b 8.8078(5)
_cell_length_c 24.0887(11)
_cell_measurement_reflns_used 5077
_cell_measurement_temperature 100(2)
_cell_measurement_theta_max 27.37
_cell_measurement_theta_min 2.46
_cell_measurement_wavelength 0.71073
_cell_volume 1291.49(11)
_computing_cell_refinement 'Bruker SMART'
_computing_data_collection 'Bruker SAINT'
_computing_data_reduction 'Bruker SAINT'
_computing_molecular_graphics 'Ortep-3 for Windows (Farrugia, 1997)'
_computing_publication_material 'WinGX publication routines (Farrugia, 1999)'
_computing_structure_refinement 'SHELXL-97 (Sheldrick, 1997)'
_computing_structure_solution 'SIR97 (Altomare et al., 1999)'
_diffrn_ambient_temperature 100(2)
_diffrn_detector 'CCD plate'
_diffrn_measured_fraction_theta_full 0.997
_diffrn_measured_fraction_theta_max 0.997
_diffrn_measurement_device_type 'APEXII, Bruker-AXS'
_diffrn_measurement_method 'CCD rotation images, thin slices'
_diffrn_radiation_monochromator graphite
_diffrn_radiation_probe x-ray
_diffrn_radiation_type MoK\a
_diffrn_radiation_wavelength 0.71073
_diffrn_reflns_av_R_equivalents 0.0359
_diffrn_reflns_av_unetI/netI 0.0162
_diffrn_reflns_limit_h_max 7
_diffrn_reflns_limit_h_min -5
_diffrn_reflns_limit_k_max 10
_diffrn_reflns_limit_k_min -11
_diffrn_reflns_limit_l_max 31
_diffrn_reflns_limit_l_min -30
_diffrn_reflns_number 20652
_diffrn_reflns_theta_full 27.45
_diffrn_reflns_theta_max 27.45
_diffrn_reflns_theta_min 3.43
_exptl_absorpt_coefficient_mu 0.081
_exptl_absorpt_correction_T_max 0.988
_exptl_absorpt_correction_T_min 0.910
_exptl_absorpt_correction_type multi-scan
_exptl_absorpt_process_details
;
  [Sheldrick, G.M. (2002). SADABS Bruker AXS Inc., Madison, Wisconsin, USA]
;
_exptl_crystal_colour colourless
_exptl_crystal_density_diffrn 1.257
_exptl_crystal_density_method 'not measured'
_exptl_crystal_description prism
_exptl_crystal_F_000 528
_exptl_crystal_size_max 0.58
_exptl_crystal_size_mid 0.31
_exptl_crystal_size_min 0.15
_refine_diff_density_max 0.233
_refine_diff_density_min -0.16
_refine_diff_density_rms 0.036
_refine_ls_abs_structure_details 'Flack H D (1983), Acta Cryst. A39, 876-881'
_refine_ls_abs_structure_Flack 10(10)
_refine_ls_extinction_method none
_refine_ls_goodness_of_fit_ref 1.114
_refine_ls_hydrogen_treatment constr
_refine_ls_matrix_type full
_refine_ls_number_parameters 165
_refine_ls_number_reflns 1726
_refine_ls_number_restraints 0
_refine_ls_restrained_S_all 1.114
_refine_ls_R_factor_all 0.0334
_refine_ls_R_factor_gt 0.0327
_refine_ls_shift/su_max 0.002
_refine_ls_shift/su_mean 0
_refine_ls_structure_factor_coef Fsqd
_refine_ls_weighting_details 'calc w=1/[\s^2^(Fo^2^)+(0.0406P)^2^+0.3386P] where P=(Fo^2^+2Fc^2^)/3'
_refine_ls_weighting_scheme calc
_refine_ls_wR_factor_gt 0.0828
_refine_ls_wR_factor_ref 0.0831
_reflns_number_gt 1705
_reflns_number_total 1726
_reflns_threshold_expression >2sigma(I)
_cod_data_source_file jo901238y_si_002.cif
_cod_data_source_block JM437
_cod_database_code 4025075

loop_
_symmetry_equiv_pos_as_xyz
'x, y, z'
'-x+1/2, -y, z+1/2'
'x+1/2, -y+1/2, -z'
'-x, y+1/2, -z+1/2'

loop_
_atom_site_label
_atom_site_type_symbol
_atom_site_fract_x
_atom_site_fract_y
_atom_site_fract_z
_atom_site_U_iso_or_equiv
_atom_site_adp_type
_atom_site_occupancy
_atom_site_calc_flag
_atom_site_refinement_flags
_atom_site_disorder_assembly
_atom_site_disorder_group
O1 O 0.6525(2) 0.13146(16) 0.76698(5) 0.0292(3) Uani 1 d . . .
C2 C 0.7783(3) 0.10089(19) 0.72877(6) 0.0208(4) Uani 1 d . . .
C3 C 0.9440(3) -0.0268(2) 0.73297(7) 0.0266(4) Uani 1 d . . .
H3A H 0.881 -0.1197 0.7162 0.032 Uiso 1 calc R . .
H3B H 0.9739 -0.0482 0.7726 0.032 Uiso 1 calc R . .
C4 C 1.1597(3) 0.0120(2) 0.70371(7) 0.0269(4) Uani 1 d . . .
H4A H 1.2594 -0.0767 0.7052 0.032 Uiso 1 calc R . .
H4B H 1.2321 0.0974 0.7232 0.032 Uiso 1 calc R . .
C5 C 1.1193(3) 0.05601(19) 0.64295(7) 0.0215(4) Uani 1 d . . .
H5A H 1.2522 0.1061 0.6279 0.026 Uiso 1 calc R . .
H5B H 1.0923 -0.037 0.6209 0.026 Uiso 1 calc R . .
C6 C 0.9276(3) 0.16050(17) 0.63705(6) 0.0166(3) Uani 1 d . . .
C7 C 0.7720(3) 0.18627(18) 0.67640(6) 0.0169(3) Uani 1 d . . .
C8 C 0.6195(3) 0.31274(19) 0.66876(6) 0.0169(3) Uani 1 d . . .
H8 H 0.5345 0.3488 0.6991 0.02 Uiso 1 calc R . .
C9 C 0.6005(3) 0.37703(18) 0.61887(6) 0.0151(3) Uani 1 d . . .
C10 C 0.7205(3) 0.30398(18) 0.57047(6) 0.0149(3) Uani 1 d . . .
H10 H 0.6258 0.2208 0.5554 0.018 Uiso 1 calc R . .
O11 O 0.92978(18) 0.23723(13) 0.58801(4) 0.0174(3) Uani 1 d . . .
C12 C 0.7722(3) 0.41536(18) 0.52257(6) 0.0162(3) Uani 1 d . . .
H12A H 0.9299 0.4428 0.5237 0.019 Uiso 1 calc R . .
H12B H 0.7428 0.365 0.4866 0.019 Uiso 1 calc R . .
C13 C 0.6331(3) 0.55973(18) 0.52689(6) 0.0162(3) Uani 1 d . . .
H13 H 0.6422 0.6292 0.4942 0.019 Uiso 1 calc R . .
C14 C 0.3966(3) 0.51529(19) 0.54469(6) 0.0181(3) Uani 1 d . . .
H14A H 0.3503 0.413 0.5323 0.022 Uiso 1 calc R . .
H14B H 0.2839 0.5927 0.5359 0.022 Uiso 1 calc R . .
C15 C 0.4830(3) 0.52126(19) 0.60572(6) 0.0161(3) Uani 1 d . . .
H15 H 0.3772 0.5588 0.6344 0.019 Uiso 1 calc R . .
C16 C 0.6605(3) 0.63873(18) 0.58478(6) 0.0161(3) Uani 1 d . . .
C17 C 0.8848(3) 0.63699(19) 0.61301(7) 0.0201(3) Uani 1 d . . .
H17A H 0.9839 0.7071 0.5937 0.03 Uiso 1 calc R . .
H17B H 0.9458 0.5341 0.6116 0.03 Uiso 1 calc R . .
H17C H 0.8688 0.6687 0.6518 0.03 Uiso 1 calc R . .
C18 C 0.5717(3) 0.8013(2) 0.58565(7) 0.0242(4) Uani 1 d . . .
H18A H 0.5623 0.837 0.6241 0.036 Uiso 1 calc R . .
H18B H 0.4253 0.8035 0.5688 0.036 Uiso 1 calc R . .
H18C H 0.6707 0.8676 0.5646 0.036 Uiso 1 calc R . .

loop_
_atom_site_aniso_label
_atom_site_aniso_U_11
_atom_site_aniso_U_22
_atom_site_aniso_U_33
_atom_site_aniso_U_23
_atom_site_aniso_U_13
_atom_site_aniso_U_12
O1 0.0353(7) 0.0330(7) 0.0193(5) 0.0065(5) 0.0043(6) 0.0000(7)
C2 0.0254(9) 0.0191(8) 0.0177(7) 0.0003(6) -0.0032(7) -0.0057(7)
C3 0.0393(11) 0.0195(8) 0.0209(7) 0.0047(7) -0.0054(7) 0.0016(9)
C4 0.0296(9) 0.0240(9) 0.0272(8) 0.0025(7) -0.0086(7) 0.0060(8)
C5 0.0225(8) 0.0189(8) 0.0230(7) -0.0007(6) -0.0026(7) 0.0045(7)
C6 0.0189(7) 0.0136(7) 0.0174(7) -0.0016(6) -0.0048(6) -0.0012(7)
C7 0.0191(8) 0.0156(7) 0.0161(6) -0.0001(6) -0.0021(6) -0.0037(7)
C8 0.0153(7) 0.0202(8) 0.0151(6) -0.0014(6) 0.0018(6) -0.0026(7)
C9 0.0106(7) 0.0183(7) 0.0163(7) -0.0015(6) 0.0018(6) -0.0017(6)
C10 0.0125(7) 0.0183(7) 0.0139(6) -0.0010(6) -0.0007(6) 0.0013(6)
O11 0.0153(5) 0.0206(6) 0.0164(5) 0.0012(4) 0.0003(4) 0.0039(5)
C12 0.0156(7) 0.0204(8) 0.0126(6) -0.0009(6) 0.0017(6) 0.0012(7)
C13 0.0147(7) 0.0199(8) 0.0139(6) 0.0019(6) 0.0003(6) 0.0025(7)
C14 0.0129(7) 0.0238(8) 0.0177(7) 0.0006(6) -0.0015(6) 0.0030(7)
C15 0.0125(7) 0.0212(8) 0.0147(7) -0.0009(6) 0.0016(6) 0.0021(7)
C16 0.0144(7) 0.0174(7) 0.0166(7) -0.0007(6) 0.0002(6) 0.0016(6)
C17 0.0171(8) 0.0196(8) 0.0236(7) -0.0024(6) -0.0025(7) -0.0017(7)
C18 0.0260(9) 0.0201(8) 0.0265(8) -0.0014(7) -0.0011(7) 0.0054(8)

loop_
_atom_type_symbol
_atom_type_description
_atom_type_scat_dispersion_real
_atom_type_scat_dispersion_imag
_atom_type_scat_source
C C 0.0033 0 'International Tables Vol C Tables 4.2.6.8 and 6.1.1.4'
H H 0 0 'International Tables Vol C Tables 4.2.6.8 and 6.1.1.4'
O O 0.0106 0 'International Tables Vol C Tables 4.2.6.8 and 6.1.1.4'

loop_
_geom_angle_atom_site_label_1
_geom_angle_atom_site_label_2
_geom_angle_atom_site_label_3
_geom_angle
_geom_angle_site_symmetry_1
_geom_angle_site_symmetry_3
_geom_angle_publ_flag
O1 C2 C7 121.05(16) . . ?
O1 C2 C3 121.90(15) . . ?
C7 C2 C3 117.05(15) . . ?
C2 C3 C4 112.05(14) . . ?
C2 C3 H3A 109.2 . . ?
C4 C3 H3A 109.2 . . ?
C2 C3 H3B 109.2 . . ?
C4 C3 H3B 109.2 . . ?
H3A C3 H3B 107.9 . . ?
C3 C4 C5 111.00(15) . . ?
C3 C4 H4A 109.4 . . ?
C5 C4 H4A 109.4 . . ?
C3 C4 H4B 109.4 . . ?
C5 C4 H4B 109.4 . . ?
H4A C4 H4B 108 . . ?
C6 C5 C4 111.85(14) . . ?
C6 C5 H5A 109.2 . . ?
C4 C5 H5A 109.2 . . ?
C6 C5 H5B 109.2 . . ?
C4 C5 H5B 109.2 . . ?
H5A C5 H5B 107.9 . . ?
C7 C6 O11 121.96(14) . . ?
C7 C6 C5 125.53(14) . . ?
O11 C6 C5 112.40(14) . . ?
C6 C7 C8 118.83(14) . . ?
C6 C7 C2 119.70(15) . . ?
C8 C7 C2 120.96(14) . . ?
C9 C8 C7 119.46(14) . . ?
C9 C8 H8 120.3 . . ?
C7 C8 H8 120.3 . . ?
C8 C9 C15 126.46(14) . . ?
C8 C9 C10 118.06(14) . . ?
C15 C9 C10 115.36(13) . . ?
O11 C10 C9 111.51(12) . . ?
O11 C10 C12 107.00(12) . . ?
C9 C10 C12 113.70(13) . . ?
O11 C10 H10 108.2 . . ?
C9 C10 H10 108.2 . . ?
C12 C10 H10 108.2 . . ?
C6 O11 C10 116.17(12) . . ?
C13 C12 C10 111.29(12) . . ?
C13 C12 H12A 109.4 . . ?
C10 C12 H12A 109.4 . . ?
C13 C12 H12B 109.4 . . ?
C10 C12 H12B 109.4 . . ?
H12A C12 H12B 108 . . ?
C12 C13 C14 108.81(13) . . ?
C12 C13 C16 111.73(12) . . ?
C14 C13 C16 87.99(12) . . ?
C12 C13 H13 115.1 . . ?
C14 C13 H13 115.1 . . ?
C16 C13 H13 115.1 . . ?
C13 C14 C15 86.53(11) . . ?
C13 C14 H14A 114.2 . . ?
C15 C14 H14A 114.2 . . ?
C13 C14 H14B 114.2 . . ?
C15 C14 H14B 114.2 . . ?
H14A C14 H14B 111.4 . . ?
C9 C15 C14 109.43(13) . . ?
C9 C15 C16 107.30(12) . . ?
C14 C15 C16 87.23(11) . . ?
C9 C15 H15 116.4 . . ?
C14 C15 H15 116.4 . . ?
C16 C15 H15 116.4 . . ?
C17 C16 C18 108.62(14) . . ?
C17 C16 C13 119.18(13) . . ?
C18 C16 C13 112.95(13) . . ?
C17 C16 C15 117.62(13) . . ?
C18 C16 C15 111.53(14) . . ?
C13 C16 C15 85.43(11) . . ?
C16 C17 H17A 109.5 . . ?
C16 C17 H17B 109.5 . . ?
H17A C17 H17B 109.5 . . ?
C16 C17 H17C 109.5 . . ?
H17A C17 H17C 109.5 . . ?
H17B C17 H17C 109.5 . . ?
C16 C18 H18A 109.5 . . ?
C16 C18 H18B 109.5 . . ?
H18A C18 H18B 109.5 . . ?
C16 C18 H18C 109.5 . . ?
H18A C18 H18C 109.5 . . ?
H18B C18 H18C 109.5 . . ?

loop_
_geom_bond_atom_site_label_1
_geom_bond_atom_site_label_2
_geom_bond_distance
_geom_bond_site_symmetry_2
_geom_bond_publ_flag
O1 C2 1.227(2) . ?
C2 C7 1.469(2) . ?
C2 C3 1.514(3) . ?
C3 C4 1.529(3) . ?
C3 H3A 0.99 . ?
C3 H3B 0.99 . ?
C4 C5 1.534(2) . ?
C4 H4A 0.99 . ?
C4 H4B 0.99 . ?
C5 C6 1.493(2) . ?
C5 H5A 0.99 . ?
C5 H5B 0.99 . ?
C6 C7 1.359(2) . ?
C6 O11 1.3609(18) . ?
C7 C8 1.462(2) . ?
C8 C9 1.334(2) . ?
C8 H8 0.95 . ?
C9 C15 1.492(2) . ?
C9 C10 1.519(2) . ?
C10 O11 1.4654(18) . ?
C10 C12 1.547(2) . ?
C10 H10 1 . ?
C12 C13 1.531(2) . ?
C12 H12A 0.99 . ?
C12 H12B 0.99 . ?
C13 C14 1.552(2) . ?
C13 C16 1.567(2) . ?
C13 H13 1 . ?
C14 C15 1.562(2) . ?
C14 H14A 0.99 . ?
C14 H14B 0.99 . ?
C15 C16 1.579(2) . ?
C15 H15 1 . ?
C16 C17 1.525(2) . ?
C16 C18 1.531(2) . ?
C17 H17A 0.98 . ?
C17 H17B 0.98 . ?
C17 H17C 0.98 . ?
C18 H18A 0.98 . ?
C18 H18B 0.98 . ?
C18 H18C 0.98 . ?

loop_
_geom_torsion_atom_site_label_1
_geom_torsion_atom_site_label_2
_geom_torsion_atom_site_label_3
_geom_torsion_atom_site_label_4
_geom_torsion
_geom_torsion_site_symmetry_1
_geom_torsion_site_symmetry_2
_geom_torsion_site_symmetry_3
_geom_torsion_site_symmetry_4
_geom_torsion_publ_flag
O1 C2 C3 C4 -143.69(17) . . . . ?
C7 C2 C3 C4 37.1(2) . . . . ?
C2 C3 C4 C5 -55.3(2) . . . . ?
C3 C4 C5 C6 44.0(2) . . . . ?
C4 C5 C6 C7 -15.5(2) . . . . ?
C4 C5 C6 O11 160.76(14) . . . . ?
O11 C6 C7 C8 -7.7(2) . . . . ?
C5 C6 C7 C8 168.26(15) . . . . ?
O11 C6 C7 C2 -179.60(14) . . . . ?
C5 C6 C7 C2 -3.6(2) . . . . ?
O1 C2 C7 C6 173.25(16) . . . . ?
C3 C2 C7 C6 -7.5(2) . . . . ?
O1 C2 C7 C8 1.5(2) . . . . ?
C3 C2 C7 C8 -179.20(15) . . . . ?
C6 C7 C8 C9 15.6(2) . . . . ?
C2 C7 C8 C9 -172.61(15) . . . . ?
C7 C8 C9 C15 -169.21(15) . . . . ?
C7 C8 C9 C10 6.7(2) . . . . ?
C8 C9 C10 O11 -34.3(2) . . . . ?
C15 C9 C10 O11 142.03(13) . . . . ?
C8 C9 C10 C12 -155.42(15) . . . . ?
C15 C9 C10 C12 20.96(19) . . . . ?
C7 C6 O11 C10 -22.2(2) . . . . ?
C5 C6 O11 C10 161.36(13) . . . . ?
C9 C10 O11 C6 41.82(17) . . . . ?
C12 C10 O11 C6 166.73(12) . . . . ?
O11 C10 C12 C13 -140.57(13) . . . . ?
C9 C10 C12 C13 -17.01(18) . . . . ?
C10 C12 C13 C14 -40.37(16) . . . . ?
C10 C12 C13 C16 55.13(17) . . . . ?
C12 C13 C14 C15 85.47(13) . . . . ?
C16 C13 C14 C15 -26.83(12) . . . . ?
C8 C9 C15 C14 -151.31(16) . . . . ?
C10 C9 C15 C14 32.66(18) . . . . ?
C8 C9 C15 C16 115.47(18) . . . . ?
C10 C9 C15 C16 -60.56(16) . . . . ?
C13 C14 C15 C9 -80.75(14) . . . . ?
C13 C14 C15 C16 26.63(12) . . . . ?
C12 C13 C16 C17 36.3(2) . . . . ?
C14 C13 C16 C17 145.77(14) . . . . ?
C12 C13 C16 C18 165.62(13) . . . . ?
C14 C13 C16 C18 -84.92(14) . . . . ?
C12 C13 C16 C15 -82.91(14) . . . . ?
C14 C13 C16 C15 26.56(11) . . . . ?
C9 C15 C16 C17 -37.58(17) . . . . ?
C14 C15 C16 C17 -147.07(14) . . . . ?
C9 C15 C16 C18 -164.01(13) . . . . ?
C14 C15 C16 C18 86.50(14) . . . . ?
C9 C15 C16 C13 83.10(13) . . . . ?
C14 C15 C16 C13 -26.39(11) . . . . ?

loop_
_cod_related_entry_id
_cod_related_entry_database
_cod_related_entry_code
1 ChemSpider 21108242
